data_4024410
loop_
_publ_author_name
'Deepak Chopra'
'Vladimir V. Zhurov'
'Elizabeth A. Zhurova'
'A. Alan Pinkerton'

_publ_contact_author
;
A. Alan Pinkerton
;
_publ_contact_author_email apinker@uoft02.utoledo.edu
_publ_contact_author_fax 1-419-530-4033
_publ_contact_author_phone 1-419-530-4580
_publ_section_title
;
Chemical Bonding and Structure-Reactivity Correlation in Meldrum's
Acid: A Combined Experimental and Theoretical Electron Density Study
;
_journal_name_full 'Journal of Organic Chemistry'
_journal_page_first 2389
_journal_page_last 2395
_journal_paper_doi 10.1021/jo8027054
_journal_volume 74
_journal_year 2009
_chemical_formula_moiety 'C6 H8 O4'
_chemical_formula_sum 'C6 H8 O4'
_chemical_formula_weight 144.12
_chemical_melting_point 367(2)
_chemical_name_common 'Meldrum's Acid'
_space_group_IT_number 61
_symmetry_cell_setting orthorhombic
_symmetry_Int_Tables_number 61
_symmetry_space_group_name_Hall '-P 2ac 2ab'
_symmetry_space_group_name_H-M 'P b c a'
_atom_type_scat_source 'Koritsanszky et al, (2003)'
_cell_angle_alpha 90.00
_cell_angle_beta 90.00
_cell_angle_gamma 90.00
_cell_formula_units_Z 8
_cell_length_a 5.9053(1)
_cell_length_b 13.5525(2)
_cell_length_c 16.3577(3)
_cell_measurement_reflns_used 172179
_cell_measurement_temperature 20.00(5)
_cell_measurement_theta_max 69.9
_cell_measurement_theta_min 0
_cell_volume 1309.1(1)
_computing_cell_refinement 'Otwinowski & Minor (1997)'
_computing_data_collection CrystalClear,(2005)
_computing_data_reduction 'Zhurov et al,(2005)'
_computing_molecular_graphics 'Koritsanszky et al, (2003)'
_computing_publication_material 'Koritsanszky et al, (2003)'
_computing_structure_refinement 'Koritsanszky et al, (2003)'
_computing_structure_solution 'Sheldrick (1997)'
_diffrn_ambient_temperature 20.00(5)
_diffrn_measurement_device_type 'Rigaku Rapid R-axis'
_diffrn_measurement_method '\w scans'
_diffrn_radiation_monochromator graphite
_diffrn_radiation_source 'rotating anode'
_diffrn_radiation_type MoK\a
_diffrn_radiation_wavelength 0.71073
_diffrn_reflns_av_R_equivalents 0.0227
_diffrn_reflns_limit_h_max 15
_diffrn_reflns_limit_h_min 0
_diffrn_reflns_limit_k_max 35
_diffrn_reflns_limit_k_min 0
_diffrn_reflns_limit_l_max 36
_diffrn_reflns_limit_l_min 0
_diffrn_reflns_number 172179
_diffrn_reflns_theta_max 69.9
_diffrn_reflns_theta_min 0.0
_exptl_absorpt_coefficient_mu 0.125
_exptl_absorpt_correction_T_max 0.9876
_exptl_absorpt_correction_T_min 0.9382
_exptl_absorpt_correction_type empirical
_exptl_absorpt_process_details '(SORTAV; Blessings, 1987)'
_exptl_crystal_colour colorless
_exptl_crystal_density_diffrn 1.462
_exptl_crystal_description block
_exptl_crystal_F_000 608
_exptl_crystal_size_max 0.30
_exptl_crystal_size_mid 0.30
_exptl_crystal_size_min 0.10
_refine_diff_density_max 0.18
_refine_diff_density_min -0.12
_refine_ls_extinction_method none
_refine_ls_goodness_of_fit_ref 1.0473
_refine_ls_hydrogen_treatment refall
_refine_ls_matrix_type full
_refine_ls_number_parameters 404
_refine_ls_number_reflns 8565
_refine_ls_number_restraints 0
_refine_ls_R_factor_all 0.013
_refine_ls_R_factor_gt 0.013
_refine_ls_R_Fsqd_factor 0.015
_refine_ls_shift/su_max 0.00000
_refine_ls_structure_factor_coef Fsqd
_refine_ls_weighting_details
;    calc w2 = q/[s^2^(Fo^2^) + (0.01 P)^2^ + 0.00 P + 0.00 + 0.00 sin(th)]
     where P = (0.3333 Fo^2^ + 0.6667 Fc^2^)
           q = 1.0
;
_refine_ls_weighting_scheme calc
_refine_ls_wR_factor_ref 0.023
_reflns_number_gt 8596
_reflns_number_total 10626
_reflns_threshold_expression I>3\s
_cod_data_source_file jo8027054_si_001.cif
_cod_data_source_block MA
_cod_depositor_comments
;
The following automatic conversions were performed:
'_symmetry_cell_setting' value 'Orthorhombic' changed to 'orthorhombic'
according to '/home/saulius/struct/CIF-dictionaries/cif_core.dic'
dictionary named 'cif_core.dic' version 2.4.1 from 2010-06-29.

Automatic conversion script
Id: cif_fix_enum 1527 2010-12-29 10:47:43Z saulius 
;
_cod_database_code 4024410

loop_
_symmetry_equiv_pos_as_xyz
'x, y, z'
'-x+1/2, -y, z+1/2'
'-x, y+1/2, -z+1/2'
'x+1/2, -y+1/2, -z'
'-x, -y, -z'
'x-1/2, y, -z-1/2'
'x, -y-1/2, z-1/2'
'-x-1/2, y-1/2, z'

loop_
_atom_local_axes_atom_label
_atom_local_axes_atom0
_atom_local_axes_ax1
_atom_local_axes_atom1
_atom_local_axes_atom2
_atom_local_axes_ax2
O(1) C(6) Z O(1) C(2) Y
O(3) C(4) Z O(3) C(2) Y
O(4) C(4) Z O(4) O(3) Y
O(6) C(6) Z O(6) O(1) Y
C(2) O(3) Z C(2) O(1) Y
C(4) O(4) Z C(4) O(3) Y
C(5) H(5B) Z C(5) H(5A) Y
C(6) O(6) Z C(6) O(1) Y
C(21) H(1B) Z C(21) H(1A) Y
C(22) H(2C) Z C(22) H(2B) Y
H(5A) C(5) Z H(5A) H(5B) Y
H(5B) C(5) Z H(5B) H(5A) Y
H(1A) C(21) Z H(1A) H(1C) Y
H(1B) C(21) Z H(1B) H(1A) Y
H(1C) C(21) Z H(1C) H(1A) Y
H(2A) C(22) Z H(2A) H(2B) Y
H(2B) C(22) Z H(2B) H(2C) Y
H(2C) C(22) Z H(2C) H(2B) Y

loop_
_atom_rho_multipole_atom_label
_atom_rho_multipole_coeff_Pv
_atom_rho_multipole_coeff_P00
_atom_rho_multipole_coeff_P11
_atom_rho_multipole_coeff_P1-1
_atom_rho_multipole_coeff_P10
_atom_rho_multipole_coeff_P20
_atom_rho_multipole_coeff_P21
_atom_rho_multipole_coeff_P2-1
_atom_rho_multipole_coeff_P22
_atom_rho_multipole_coeff_P2-2
_atom_rho_multipole_coeff_P30
_atom_rho_multipole_coeff_P31
_atom_rho_multipole_coeff_P3-1
_atom_rho_multipole_coeff_P32
_atom_rho_multipole_coeff_P3-2
_atom_rho_multipole_coeff_P33
_atom_rho_multipole_coeff_P3-3
_atom_rho_multipole_coeff_P40
_atom_rho_multipole_coeff_P41
_atom_rho_multipole_coeff_P4-1
_atom_rho_multipole_coeff_P42
_atom_rho_multipole_coeff_P4-2
_atom_rho_multipole_coeff_P43
_atom_rho_multipole_coeff_P4-3
_atom_rho_multipole_coeff_P44
_atom_rho_multipole_coeff_P4-4
_atom_rho_multipole_kappa
_atom_rho_multipole_kappa_prime0
_atom_rho_multipole_kappa_prime1
_atom_rho_multipole_kappa_prime2
_atom_rho_multipole_kappa_prime3
_atom_rho_multipole_kappa_prime4
O(1) 6.1503 -0.018(11) -0.002(2) -0.073(3) -0.053(2) -0.024(2) -0.004(2) 0.0430(17) 0.045(3) -0.002(2) 0.059(2) 0.007(2) -0.000(2) 0.039(2) 0.007(2) -0.000(2) -0.018(2) 0.014(3) 0.000(3) 0.013(3) 0.004(3) 0.005(3) 0.001(3) 0.012(3) 0.007(3) -0.004 0.9872(7) 1.122(10) 1.122(10) 1.122(10) 1.122(10) 1.122(10)
O(3) 6.1234 0.002(10) 0.001(3) -0.074(3) -0.048(2) -0.022(2) 0.0027(18) 0.0385(19) 0.028(2) -0.022(3) 0.053(2) -0.000(2) 0.006(2) 0.036(2) -0.002(2) -0.003(2) -0.018(2) 0.015(3) -0.001(3) 0.004(3) 0.001(3) 0.000(3) 0.001(3) 0.015(3) 0.006(3) -0.0007 0.9872(7) 1.122(10) 1.122(10) 1.122(10) 1.122(10) 1.122(10)
O(4) 6.0668 0.011(13) -0.004(3) -0.001(3) -0.088(4) -0.000(3) -0.020(3) 0.001(3) -0.098(3) 0.006(2) 0.028(3) -0.002(3) -0.003(3) 0.009(3) 0.003(3) -0.003(2) -0.003(2) 0.005(4) 0.002(3) -0.007(3) 0.006(3) 0.000(3) 0.006(3) -0.008(3) 0.004(3) 0.0004 0.9881(6) 0.983(12) 0.983(12) 0.983(12) 0.983(12) 0.983(12)
O(6) 6.0904 0.015(13) 0.002(3) -0.018(3) -0.084(4) -0.021(3) -0.004(3) 0.004(3) -0.088(3) 0.012(2) 0.034(3) -0.001(3) 0.005(3) 0.006(3) -0.001(3) -0.005(2) -0.002(2) 0.007(4) 0.000(3) -0.002(3) 0.003(3) -0.001(3) -0.001(3) -0.006(3) 0.002(3) 0.0017 0.9881(6) 0.983(12) 0.983(12) 0.983(12) 0.983(12) 0.983(12)
C(2) 4.1034 -0.03(3) 0.011(5) -0.100(6) -0.063(6) -0.095(5) 0.012(4) 0.093(5) 0.127(5) -0.009(4) 0.347(11) -0.039(5) 0.008(5) -0.005(5) -0.027(5) 0.058(5) -0.287(10) 0.129(8) 0.001(7) 0.032(6) -0.022(7) 0.018(6) -0.012(7) 0.144(9) 0.039(6) -0.0136 0.9690(16) 0.914(8) 0.914(8) 0.914(8) 0.914(8) 0.914(8)
C(4) 4.1855 -0.07(2) 0.008(5) -0.052(6) 0.119(7) 0.304(7) -0.022(4) 0.031(5) -0.198(5) -0.005(4) 0.376(11) -0.011(5) -0.004(6) 0.291(8) 0.004(5) 0.000(5) -0.022(5) -0.023(8) -0.004(7) 0.056(8) -0.062(7) 0.009(7) 0.009(6) 0.031(7) 0.030(6) 0.0008 0.9758(13) 0.893(5) 0.893(5) 0.893(5) 0.893(5) 0.893(5)
C(5) 3.9774 -0.15(4) 0.006(6) 0.039(7) 0.026(7) 0.024(6) -0.019(5) -0.016(5) -0.039(5) -0.000(4) 0.263(11) 0.004(6) -0.002(6) 0.003(6) -0.004(5) 0.005(6) -0.214(10) 0.060(8) 0.001(7) -0.018(7) -0.002(8) -0.003(6) 0.001(6) 0.087(8) 0.033(7) 0.0016 0.9893(17) 0.915(10) 0.915(10) 0.915(10) 0.915(10) 0.915(10)
C(6) 4.071 0.02(2) -0.002(5) -0.049(6) 0.114(7) 0.283(7) -0.002(4) 0.021(5) -0.194(6) -0.009(4) 0.372(11) 0.002(5) -0.013(6) 0.297(8) 0.002(5) -0.007(5) -0.020(5) -0.023(9) -0.006(7) 0.059(8) -0.056(7) 0.009(7) 0.008(6) 0.028(7) 0.022(6) 0.0082 0.9758(13) 0.893(5) 0.893(5) 0.893(5) 0.893(5) 0.893(5)
C(21) 3.8072 -0.10(4) -0.027(8) 0.013(9) 0.025(9) 0.003(6) -0.001(6) 0.009(6) -0.022(6) 0.031(6) 0.239(11) -0.002(7) -0.014(8) -0.022(7) 0.013(6) 0.008(8) -0.214(9) 0.041(9) -0.002(8) -0.004(8) 0.011(9) -0.007(7) -0.012(8) 0.080(8) -0.005(7) -0.0028 0.9971(14) 0.895(8) 0.895(8) 0.895(8) 0.895(8) 0.895(8)
C(22) 3.8458 -0.11(4) 0.006(8) 0.024(8) 0.001(8) -0.003(6) -0.022(6) -0.004(6) -0.012(6) -0.019(6) 0.230(10) 0.025(7) 0.003(8) -0.025(7) -0.009(6) -0.010(7) -0.211(9) 0.049(8) 0.016(8) -0.001(8) 0.020(9) -0.011(7) 0.003(7) 0.084(9) -0.009(7) 0.0034 0.9971(14) 0.895(8) 0.895(8) 0.895(8) 0.895(8) 0.895(8)
H(5A) 0.8763 0.062(11) -0.001(12) -0.006(8) 0.196(7) 0.089(8) -0.006(9) 0.016(8) -0.009(7) -0.0034 0 0 0 0 0 0 0 0 0 0 0 0 0 0 0 0 1.2 1.2 1.2 1.2 1.2 1.2
H(5B) 0.8511 0.060(12) 0.010(13) -0.003(6) 0.171(8) 0.059(8) -0.005(9) -0.001(8) -0.013(7) -0.005 0 0 0 0 0 0 0 0 0 0 0 0 0 0 0 0 1.2 1.2 1.2 1.2 1.2 1.2
H(1A) 0.9682 0.069(13) -0.051(10) -0.024(13) 0.163(11) 0.055(10) -0.012(9) -0.006(11) 0.004(8) -0.0113 0 0 0 0 0 0 0 0 0 0 0 0 0 0 0 0 1.2 1.2 1.2 1.2 1.2 1.2
H(1B) 0.9969 0.023(14) -0.002(9) -0.038(10) 0.162(15) 0.013(9) 0.009(9) -0.006(9) -0.016(9) -0.0148 0 0 0 0 0 0 0 0 0 0 0 0 0 0 0 0 1.2 1.2 1.2 1.2 1.2 1.2
H(1C) 0.9432 0.070(13) 0.006(10) 0.012(15) 0.150(10) 0.038(10) -0.014(10) 0.032(11) -0.027(8) 0.0162 0 0 0 0 0 0 0 0 0 0 0 0 0 0 0 0 1.2 1.2 1.2 1.2 1.2 1.2
H(2A) 1.0057 0.020(12) 0.010(14) 0.004(12) 0.183(9) 0.047(9) 0.007(10) 0.007(9) -0.004(8) 0.012 0 0 0 0 0 0 0 0 0 0 0 0 0 0 0 0 1.2 1.2 1.2 1.2 1.2 1.2
H(2B) 0.9496 0.062(13) 0.037(9) -0.043(13) 0.155(12) 0.011(10) 0.036(9) -0.002(10) -0.022(8) -0.0323 0 0 0 0 0 0 0 0 0 0 0 0 0 0 0 0 1.2 1.2 1.2 1.2 1.2 1.2
H(2C) 0.9895 0.058(14) -0.009(10) -0.023(10) 0.177(13) 0.024(10) -0.003(9) -0.004(10) -0.022(9) 0.0362 0 0 0 0 0 0 0 0 0 0 0 0 0 0 0 0 1.2 1.2 1.2 1.2 1.2 1.2

loop_
_atom_site_aniso_label
_atom_site_aniso_U_11
_atom_site_aniso_U_22
_atom_site_aniso_U_33
_atom_site_aniso_U_12
_atom_site_aniso_U_13
_atom_site_aniso_U_23
O(1) 0.00752(3) 0.00556(2) 0.00444(3) 0.00053(2) -0.00033(2) -0.00003(2)
O(3) 0.00641(2) 0.00662(2) 0.00636(3) 0.00008(2) -0.00199(2) -0.00092(2)
O(4) 0.00862(3) 0.01132(3) 0.00721(4) 0.00189(2) -0.00270(3) 0.00227(3)
O(6) 0.00828(3) 0.00899(2) 0.00509(3) 0.00048(2) -0.00094(2) -0.00242(3)
C(2) 0.00550(2) 0.00532(2) 0.00543(3) 0.00008(2) 0.00001(2) -0.00050(3)
C(4) 0.00561(2) 0.00711(2) 0.00466(3) 0.00050(2) -0.00095(2) 0.00061(3)
C(5) 0.00705(2) 0.00568(2) 0.00554(3) -0.00045(2) -0.00038(2) 0.00033(2)
C(6) 0.00507(2) 0.00596(2) 0.00408(3) 0.00004(2) -0.00034(2) -0.00070(2)
C(21) 0.01078(3) 0.00583(2) 0.01085(4) -0.00126(2) 0.00065(3) -0.00038(20
C(22) 0.00637(3) 0.00961(2) 0.00843(4) 0.00071(2) 0.00136(2) -0.00120(2)

loop_
_atom_site_label
_atom_site_fract_x
_atom_site_fract_y
_atom_site_fract_z
_atom_site_occupancy
_atom_site_symmetry_multiplicity
_atom_site_U_iso_or_equiv
O(1) 0.083046(16) 0.089855(6) 0.209503(6) 1 8 0.006
O(3) -0.086269(16) 0.091388(6) 0.078068(7) 1 8 0.006
O(4) -0.227119(18) 0.229994(7) 0.028618(7) 1 8 0.009
O(6) 0.088337(16) 0.225608(6) 0.283301(7) 1 8 0.007
C(2) 0.078175(14) 0.043926(5) 0.129782(6) 1 8 0.005
C(4) -0.102379(14) 0.190879(5) 0.076773(6) 1 8 0.006
C(5) 0.039406(15) 0.245168(5) 0.138549(6) 1 8 0.006
C(6) 0.072729(13) 0.188358(5) 0.216455(6) 1 8 0.005
C(21) -0.010901(17) -0.058982(6) 0.144894(7) 1 8 0.009
C(22) 0.311537(16) 0.045816(6) 0.090753(7) 1 8 0.008
H(5A) -0.03894 0.316349 0.1519(4) 1 8 0.024
H(5B) 0.204738 0.258881 0.1109(5) 1 8 0.024
H(1A) 0.099715 -0.098534 0.1839(6) 1 8 0.032
H(1B) -0.021951 -0.098878 0.0894(6) 1 8 0.032
H(1C) -0.17186 -0.054702 0.1732(6) 1 8 0.031
H(2A) 0.363282 0.118596 0.0764(5) 1 8 0.032
H(2B) 0.427072 0.01169 0.1314(6) 1 8 0.031
H(2C) 0.306016 0.002292 0.0370(6) 1 8 0.034

loop_
_geom_angle_atom_site_label_1
_geom_angle_atom_site_label_2
_geom_angle_atom_site_label_3
_geom_angle
_geom_angle_site_symmetry_1
_geom_angle_site_symmetry_2
_geom_angle_site_symmetry_3
_geom_angle_publ_flag
C(21) C(2) C(22) 113.589(7) 1_555 1_555 1_555 yes
C(6) O(1) C(2) 120.169(7) 1_555 1_555 1_555 yes
O(3) C(4) O(4) 119.563(9) 1_555 1_555 1_555 yes
C(4) O(3) C(2) 120.055(8) 1_555 1_555 1_555 yes
O(3) C(2) O(1) 110.607(8) 1_555 1_555 1_555 yes
O(3) C(2) C(21) 105.841(6) 1_555 1_555 1_555 yes
O(1) C(2) C(21) 104.817(5) 1_555 1_555 1_555 yes
O(3) C(4) C(5) 115.981(8) 1_555 1_555 1_555 yes
O(3) C(2) C(22) 110.998(7) 1_555 1_555 1_555 yes
O(1) C(2) C(22) 110.724(8) 1_555 1_555 1_555 yes
O(4) C(4) C(5) 124.449(8) 1_555 1_555 1_555 yes
C(4) C(5) C(6) 113.088(6) 1_555 1_555 1_555 yes
O(1) C(6) O(6) 119.295(9) 1_555 1_555 1_555 yes
O(1) C(6) C(5) 116.377(8) 1_555 1_555 1_555 yes
O(6) C(6) C(5) 124.325(8) 1_555 1_555 1_555 yes
C(6) C(5) H(5A) 109.1(4) 1_555 1_555 1_555 yes
C(4) C(5) H(5A) 109.8(4) 1_555 1_555 1_555 yes
C(6) C(5) H(5B) 108.8(5) 1_555 1_555 1_555 yes
C(4) C(5) H(5B) 108.0(5) 1_555 1_555 1_555 yes
H(5A) C(5) H(5B) 107.8(6) 1_555 1_555 1_555 yes
C(2) C(21) H(1A) 110.55(3) 1_555 1_555 1_555 yes
C(2) C(21) H(1B) 110.6(3) 1_555 1_555 1_555 yes
C(2) C(21) H(1C) 109.481(12) 1_555 1_555 1_555 yes
H(1A) C(21) H(1B) 107.2(4) 1_555 1_555 1_555 yes
H(1A) C(21) H(1C) 108.5(5) 1_555 1_555 1_555 yes
H(1B) C(21) H(1C) 110.4(4) 1_555 1_555 1_555 yes
C(2) C(22) H(2A) 111.76(18) 1_555 1_555 1_555 yes
C(2) C(22) H(2B) 108.3(3) 1_555 1_555 1_555 yes
C(2) C(22) H(2C) 108.15(8) 1_555 1_555 1_555 yes
H(2A) C(22) H(2B) 111.1(3) 1_555 1_555 1_555 yes
H(2A) C(22) H(2C) 110.1(5) 1_555 1_555 1_555 yes
H(2B) C(22) H(2C) 107.3(4) 1_555 1_555 1_555 yes

loop_
_geom_bond_atom_site_label_1
_geom_bond_atom_site_label_2
_geom_bond_distance
_geom_bond_site_symmetry_1
_geom_bond_site_symmetry_2
_geom_bond_publ_flag
O(1) C(6) 1.34118(10) 1_555 1_555 yes
O(1) C(2) 1.44658(11) 1_555 1_555 yes
O(3) C(4) 1.35187(11) 1_555 1_555 yes
O(3) C(2) 1.44067(12) 1_555 1_555 yes
O(4) C(4) 1.20171(13) 1_555 1_555 yes
O(6) C(6) 1.20788(13) 1_555 1_555 yes
C(2) C(21) 1.51092(11) 1_555 1_555 yes
C(2) C(22) 1.51899(12) 1_555 1_555 yes
C(4) C(5) 1.50450(12) 1_555 1_555 yes
C(5) C(6) 1.50183(12) 1_555 1_555 yes
C(5) H(5A) 1.092(5) 1_555 1_555 yes
C(5) H(5B) 1.092(3) 1_555 1_555 yes
C(21) H(1A) 1.059(6) 1_555 1_555 yes
C(21) H(1B) 1.059(8) 1_555 1_555 yes
C(21) H(1C) 1.059(4) 1_555 1_555 yes
C(22) H(2A) 1.059(2) 1_555 1_555 yes
C(22) H(2B) 1.059(6) 1_555 1_555 yes
C(22) H(2C) 1.059(8) 1_555 1_555 yes
